data_7202512
loop_
_publ_author_name
'Paulus, Erich F.'
'Leusen, Frank J. J.'
'Schmidt, Martin U.'

_publ_section_title
;
 Crystal structures of quinacridones
;
_journal_issue 2
_journal_name_full CrystEngComm
_journal_page_first 131
_journal_paper_doi 10.1039/b613059c
_journal_volume 9
_journal_year 2007
_chemical_formula_sum 'C20 H12 N2 O2'
_chemical_formula_weight 312.32
_chemical_name_common 'beta-quinacridone (Pigment Violet 19, beta phase)'
_chemical_name_systematic
;
7,14-dioxo-5,7,12,14-tetrahydro-chinolino-[2,3-b]-acridin
;
_space_group_IT_number 14
_symmetry_cell_setting monoclinic
_symmetry_space_group_name_Hall '-P 2ybc'
_symmetry_space_group_name_H-M 'P 1 21/c 1'
_atom_sites_solution_hydrogens geom
_atom_sites_solution_primary direct
_atom_sites_solution_secondary difmap
_audit_creation_method 'SHELXTL-plus (Sheldrick, 1997)'
_cell_angle_alpha 90.00
_cell_angle_beta 96.76(6)
_cell_angle_gamma 90.00
_cell_formula_units_Z 2
_cell_length_a 5.692(1)
_cell_length_b 3.975(1)
_cell_length_c 30.02(4)
_cell_measurement_reflns_used 18
_cell_measurement_temperature 293(2)
_cell_measurement_theta_max 11
_cell_measurement_theta_min 3.5
_cell_volume 674.5(9)
_computing_cell_refinement 'Nicolet software'
_computing_data_collection 'Nicolet software'
_computing_data_reduction 'Nicolet software'
_computing_molecular_graphics 'SHELXTL-plus (Sheldrick, 1997)'
_computing_publication_material 'SHELXTL-plus (Sheldrick, 1997)'
_computing_structure_refinement 'SHELXTL-plus (Sheldrick, 1997)'
_computing_structure_solution 'SHELXTL-plus (Sheldrick, 1997)'
_diffrn_ambient_temperature 293(2)
_diffrn_measured_fraction_theta_full 0.999
_diffrn_measured_fraction_theta_max 0.999
_diffrn_measurement_device_type
;
computer controlled 4-circle diffractometer P3 (Nicolet)
with a scintillation counter
;
_diffrn_measurement_method 'omega scan'
_diffrn_radiation_monochromator graphite
_diffrn_radiation_source 'fine-focus sealed tube'
_diffrn_radiation_type MoK\a
_diffrn_radiation_wavelength 0.71070
_diffrn_reflns_av_R_equivalents 0.1302
_diffrn_reflns_av_sigmaI/netI 0.1753
_diffrn_reflns_limit_h_max 6
_diffrn_reflns_limit_h_min -6
_diffrn_reflns_limit_k_max 4
_diffrn_reflns_limit_k_min 0
_diffrn_reflns_limit_l_max 34
_diffrn_reflns_limit_l_min -34
_diffrn_reflns_number 2124
_diffrn_reflns_theta_full 24.00
_diffrn_reflns_theta_max 24.00
_diffrn_reflns_theta_min 2.73
_diffrn_standards_decay_% 'no decay'
_diffrn_standards_interval_count '68 reflections'
_diffrn_standards_number 1
_exptl_absorpt_coefficient_mu 0.101
_exptl_crystal_colour red-violet
_exptl_crystal_density_diffrn 1.538
_exptl_crystal_density_meas 1.54
_exptl_crystal_density_method
;
suspension in aqueous K(2)HgJ(4)-solution
;
_exptl_crystal_description 'very thin crystals'
_exptl_crystal_F_000 324
_exptl_crystal_size_max 0.45
_exptl_crystal_size_mid 0.17
_exptl_crystal_size_min 0.05
_refine_diff_density_max 0.276
_refine_diff_density_min -0.300
_refine_diff_density_rms 0.077
_refine_ls_extinction_method none
_refine_ls_goodness_of_fit_ref 0.908
_refine_ls_hydrogen_treatment mixed
_refine_ls_matrix_type full
_refine_ls_number_parameters 109
_refine_ls_number_reflns 1064
_refine_ls_number_restraints 0
_refine_ls_restrained_S_all 0.908
_refine_ls_R_factor_all 0.1997
_refine_ls_R_factor_gt 0.0898
_refine_ls_shift/su_max 0.000
_refine_ls_shift/su_mean 0.000
_refine_ls_structure_factor_coef Fsqd
_refine_ls_weighting_details 'calc w=1/[\s^2^(Fo^2^)+(0.1142P)^2^+0.0000P] where P=(Fo^2^+2Fc^2^)/3'
_refine_ls_weighting_scheme calc
_refine_ls_wR_factor_gt 0.2057
_refine_ls_wR_factor_ref 0.2728
_reflns_number_gt 363
_reflns_number_total 1064
_reflns_threshold_expression >2sigma(I)
_cod_data_source_file b613059c.txt
_cod_data_source_block 0231
_cod_original_sg_symbol_H-M P2(1)/c
_cod_database_code 7202512

loop_
_symmetry_equiv_pos_as_xyz
'x, y, z'
'x, -y+1/2, z+1/2'
'-x, -y, -z'
'-x, y-1/2, -z-1/2'

loop_
_atom_site_label
_atom_site_type_symbol
_atom_site_fract_x
_atom_site_fract_y
_atom_site_fract_z
_atom_site_U_iso_or_equiv
_atom_site_adp_type
_atom_site_occupancy
_atom_site_symmetry_multiplicity
_atom_site_calc_flag
_atom_site_refinement_flags
_atom_site_disorder_assembly
_atom_site_disorder_group
O1 O 0.2030(8) 0.4159(15) 0.08727(15) 0.0593(17) Uani 1 1 d . . .
N1 N 0.7900(9) -0.1576(17) 0.07783(18) 0.0466(18) Uani 1 1 d . . .
H1 H 0.9147 -0.2762 0.0758 0.046 Uiso 1 1 calc R . .
C01 C 0.4916(13) 0.221(2) 0.1677(2) 0.057(2) Uani 1 1 d . . .
H01 H 0.3580 0.3469 0.1717 0.059 Uiso 1 1 calc R . .
C02 C 0.6420(13) 0.125(2) 0.2043(3) 0.059(2) Uani 1 1 d . . .
H02 H 0.6062 0.1754 0.2330 0.077 Uiso 1 1 calc R . .
C03 C 0.8501(12) -0.050(2) 0.1986(2) 0.056(2) Uani 1 1 d . . .
H03 H 0.9560 -0.1030 0.2236 0.073 Uiso 1 1 calc R . .
C04 C 0.9001(12) -0.143(2) 0.1572(2) 0.053(2) Uani 1 1 d . . .
H04 H 1.0386 -0.2599 0.1539 0.065 Uiso 1 1 calc R . .
C05 C 0.7430(10) -0.062(2) 0.1197(2) 0.046(2) Uani 1 1 d . . .
C06 C 0.5353(11) 0.133(2) 0.1242(2) 0.046(2) Uani 1 1 d . . .
C07 C 0.6497(10) -0.076(2) 0.0385(2) 0.0425(19) Uani 1 1 d . . .
C08 C 0.4406(11) 0.110(2) 0.0414(2) 0.0411(18) Uani 1 1 d . . .
C09 C 0.3805(12) 0.228(2) 0.0847(2) 0.0429(19) Uani 1 1 d . . .
C10 C 0.2955(11) 0.181(2) 0.0021(2) 0.043(2) Uani 1 1 d . . .
H10 H 0.1573 0.3033 0.0036 0.057 Uiso 1 1 calc R . .

loop_
_atom_site_aniso_label
_atom_site_aniso_U_11
_atom_site_aniso_U_22
_atom_site_aniso_U_33
_atom_site_aniso_U_23
_atom_site_aniso_U_13
_atom_site_aniso_U_12
O1 0.038(3) 0.084(4) 0.056(3) -0.006(3) 0.009(2) 0.015(3)
N1 0.036(3) 0.056(5) 0.047(4) 0.010(3) 0.001(3) 0.010(3)
C01 0.048(4) 0.083(7) 0.041(4) 0.002(5) 0.011(3) 0.004(5)
C02 0.066(5) 0.063(6) 0.052(5) 0.004(5) 0.018(4) -0.008(5)
C03 0.053(4) 0.052(6) 0.061(5) -0.004(5) 0.001(4) 0.014(5)
C04 0.041(4) 0.064(6) 0.050(4) 0.003(5) -0.007(3) 0.009(4)
C05 0.029(3) 0.076(7) 0.034(4) 0.001(4) 0.003(3) 0.001(4)
C06 0.029(3) 0.064(6) 0.046(4) 0.009(5) 0.001(3) 0.002(4)
C07 0.030(3) 0.047(5) 0.050(4) 0.013(4) 0.002(3) 0.002(4)
C08 0.034(3) 0.051(5) 0.039(4) -0.005(4) 0.006(3) -0.004(4)
C09 0.040(4) 0.043(5) 0.046(4) 0.001(4) 0.007(3) 0.000(4)
C10 0.031(3) 0.052(6) 0.047(4) 0.000(4) 0.009(3) 0.008(4)

loop_
_atom_type_symbol
_atom_type_description
_atom_type_scat_dispersion_real
_atom_type_scat_dispersion_imag
_atom_type_scat_source
C C 0.0033 0.0016 'International Tables Vol C Tables 4.2.6.8 and 6.1.1.4'
H H 0.0000 0.0000 'International Tables Vol C Tables 4.2.6.8 and 6.1.1.4'
N N 0.0061 0.0033 'International Tables Vol C Tables 4.2.6.8 and 6.1.1.4'
O O 0.0106 0.0060 'International Tables Vol C Tables 4.2.6.8 and 6.1.1.4'

loop_
_geom_angle_atom_site_label_1
_geom_angle_atom_site_label_2
_geom_angle_atom_site_label_3
_geom_angle
_geom_angle_site_symmetry_1
_geom_angle_site_symmetry_3
_geom_angle_publ_flag
C05 N1 C07 124.2(6) . . ?
C05 N1 H1 117.9 . . ?
C07 N1 H1 117.9 . . ?
C02 C01 C06 121.1(7) . . ?
C02 C01 H01 119.5 . . ?
C06 C01 H01 119.5 . . ?
C01 C02 C03 120.0(7) . . ?
C01 C02 H02 120.0 . . ?
C03 C02 H02 120.0 . . ?
C04 C03 C02 121.2(7) . . ?
C04 C03 H03 119.4 . . ?
C02 C03 H03 119.4 . . ?
C03 C04 C05 119.5(7) . . ?
C03 C04 H04 120.2 . . ?
C05 C04 H04 120.2 . . ?
N1 C05 C04 120.1(7) . . ?
N1 C05 C06 119.3(6) . . ?
C04 C05 C06 120.6(6) . . ?
C01 C06 C05 117.5(6) . . ?
C01 C06 C09 122.8(7) . . ?
C05 C06 C09 119.7(6) . . ?
C10 C07 N1 121.5(7) 3_655 . ?
C10 C07 C08 120.1(6) 3_655 . ?
N1 C07 C08 118.4(6) . . ?
C10 C08 C07 118.3(6) . . ?
C10 C08 C09 120.9(7) . . ?
C07 C08 C09 120.7(6) . . ?
O1 C09 C06 121.3(7) . . ?
O1 C09 C08 121.0(6) . . ?
C06 C09 C08 117.6(7) . . ?
C07 C10 C08 121.6(6) 3_655 . ?
C07 C10 H10 119.2 3_655 . ?
C08 C10 H10 119.2 . . ?

loop_
_geom_bond_atom_site_label_1
_geom_bond_atom_site_label_2
_geom_bond_distance
_geom_bond_site_symmetry_2
_geom_bond_publ_flag
O1 C09 1.265(8) . ?
N1 C05 1.370(8) . ?
N1 C07 1.384(8) . ?
N1 H1 0.8600 . ?
C01 C02 1.365(9) . ?
C01 C06 1.401(9) . ?
C01 H01 0.9300 . ?
C02 C03 1.401(10) . ?
C02 H02 0.9300 . ?
C03 C04 1.359(8) . ?
C03 H03 0.9300 . ?
C04 C05 1.389(8) . ?
C04 H04 0.9300 . ?
C05 C06 1.433(10) . ?
C06 C09 1.442(9) . ?
C07 C10 1.360(9) 3_655 ?
C07 C08 1.413(9) . ?
C08 C10 1.387(9) . ?
C08 C09 1.459(9) . ?
C10 C07 1.360(9) 3_655 ?
C10 H10 0.9300 . ?

loop_
_geom_hbond_atom_site_label_D
_geom_hbond_atom_site_label_H
_geom_hbond_atom_site_label_A
_geom_hbond_distance_DH
_geom_hbond_distance_HA
_geom_hbond_distance_DA
_geom_hbond_angle_DHA
_geom_hbond_site_symmetry_A
N1 H1 O1 0.86 2.04 2.885(8) 165.9 1_645

loop_
_geom_torsion_atom_site_label_1
_geom_torsion_atom_site_label_2
_geom_torsion_atom_site_label_3
_geom_torsion_atom_site_label_4
_geom_torsion
_geom_torsion_site_symmetry_1
_geom_torsion_site_symmetry_2
_geom_torsion_site_symmetry_3
_geom_torsion_site_symmetry_4
_geom_torsion_publ_flag
C06 C01 C02 C03 3.3(13) . . . . ?
C01 C02 C03 C04 -3.6(13) . . . . ?
C02 C03 C04 C05 0.4(13) . . . . ?
C07 N1 C05 C04 -177.0(8) . . . . ?
C07 N1 C05 C06 0.6(11) . . . . ?
C03 C04 C05 N1 -179.2(8) . . . . ?
C03 C04 C05 C06 3.1(12) . . . . ?
C02 C01 C06 C05 0.2(12) . . . . ?
C02 C01 C06 C09 179.8(8) . . . . ?
N1 C05 C06 C01 178.9(7) . . . . ?
C04 C05 C06 C01 -3.4(12) . . . . ?
N1 C05 C06 C09 -0.7(12) . . . . ?
C04 C05 C06 C09 177.0(7) . . . . ?
C05 N1 C07 C10 -179.4(8) . . . 3_655 ?
C05 N1 C07 C08 -1.9(11) . . . . ?
C10 C07 C08 C10 0.0(12) 3_655 . . . ?
N1 C07 C08 C10 -177.6(7) . . . . ?
C10 C07 C08 C09 -179.3(7) 3_655 . . . ?
N1 C07 C08 C09 3.1(10) . . . . ?
C01 C06 C09 O1 4.4(12) . . . . ?
C05 C06 C09 O1 -176.0(7) . . . . ?
C01 C06 C09 C08 -177.7(7) . . . . ?
C05 C06 C09 C08 1.9(11) . . . . ?
C10 C08 C09 O1 -4.5(11) . . . . ?
C07 C08 C09 O1 174.7(7) . . . . ?
C10 C08 C09 C06 177.6(7) . . . . ?
C07 C08 C09 C06 -3.2(10) . . . . ?
C07 C08 C10 C07 0.0(12) . . . 3_655 ?
C09 C08 C10 C07 179.3(7) . . . 3_655 ?
